data_4032625
loop_
_publ_author_name
'Roche, C\'ecile'
'Luo, Qianfu'
'Gil-Ram\'irez, Guzm\'an'
'Jiang, Hua-Wei'
'Kohn, Daniel R.'
'Xiong, Yaoyao'
'Thompson, Amber L.'
'Anderson, Harry L.'

_publ_section_title
;
 Unexpected Interactions between Alkyl Straps and Pyridine Ligands in
 Sulfur-Strapped Porphyrin Nanorings.
;
_journal_name_full 'The Journal of organic chemistry'
_journal_paper_doi 10.1021/acs.joc.7b01128
_journal_year 2017
_chemical_formula_moiety 'C49 H41 Br2 N5 O2 S2 Zn1'
_chemical_formula_sum 'C49 H41 Br2 N5 O2 S2 Zn'
_chemical_formula_weight 1021.22
_chemical_melting_point ?
_space_group_IT_number 15
_symmetry_cell_setting monoclinic
_symmetry_space_group_name_Hall '-C 2yc'
_symmetry_space_group_name_H-M 'C 1 2/c 1'
_atom_sites_solution_hydrogens difmap
_atom_sites_solution_primary other
_audit_creation_date 2017-01-17
_audit_creation_method CRYSTALS_ver_14.61_build_6019
_cell_angle_alpha 90
_cell_angle_beta 123.5003(3)
_cell_angle_gamma 90
_cell_formula_units_Z 8
_cell_length_a 29.0785(1)
_cell_length_b 15.1984(1)
_cell_length_c 24.2182(2)
_cell_measurement_reflns_used 10534
_cell_measurement_temperature 150
_cell_measurement_theta_max 27
_cell_measurement_theta_min 5
_cell_volume 8925.18(10)
_computing_cell_refinement 'DENZO/SCALEPACK (Otwinowski & Minor, 1997)'
_computing_data_collection 'COLLECT (Nonius, 2001).'
_computing_data_reduction 'DENZO/SCALEPACK (Otwinowski & Minor, 1997)'
_computing_molecular_graphics 'CAMERON (Watkin et al., 1996)'
_computing_publication_material 'CRYSTALS (Betteridge et al., 2003)'
_computing_structure_refinement 'CRYSTALS (Betteridge et al., 2003)'
_computing_structure_solution 'Superflip (Palatinus & Chapuis, 2007)'
_diffrn_ambient_pressure 0
_diffrn_ambient_temperature 150
_diffrn_measured_fraction_theta_full 0.993
_diffrn_measured_fraction_theta_max 0.993
_diffrn_measurement_device Area
_diffrn_measurement_device_type 'Nonius KappaCCD'
_diffrn_measurement_method \w
_diffrn_radiation_monochromator graphite
_diffrn_radiation_type 'Mo K\a'
_diffrn_radiation_wavelength 0.71073
_diffrn_reflns_av_R_equivalents 0.023
_diffrn_reflns_limit_h_max 37
_diffrn_reflns_limit_h_min -37
_diffrn_reflns_limit_k_max 19
_diffrn_reflns_limit_k_min -19
_diffrn_reflns_limit_l_max 31
_diffrn_reflns_limit_l_min -31
_diffrn_reflns_number 107221
_diffrn_reflns_theta_full 27.489
_diffrn_reflns_theta_max 27.489
_diffrn_reflns_theta_min 5.112
_diffrn_standards_number 0
_exptl_absorpt_coefficient_mu 2.481
_exptl_absorpt_correction_T_max 0.61
_exptl_absorpt_correction_T_min 0.50
_exptl_absorpt_correction_type multi-scan
_exptl_absorpt_process_details 'DENZO/SCALEPACK (Otwinowski & Minor, 1997)'
_exptl_crystal_colour clear_intense_red
_exptl_crystal_density_diffrn 1.520
_exptl_crystal_density_meas ?
_exptl_crystal_density_method 'not measured'
_exptl_crystal_description block
_exptl_crystal_F_000 4143.997
_exptl_crystal_size_max 0.34
_exptl_crystal_size_mid 0.32
_exptl_crystal_size_min 0.20
_refine_diff_density_max 0.96
_refine_diff_density_min -0.87
_refine_ls_extinction_method None
_refine_ls_goodness_of_fit_ref 1.0000
_refine_ls_hydrogen_treatment constr
_refine_ls_matrix_type full
_refine_ls_number_parameters 605
_refine_ls_number_reflns 10171
_refine_ls_number_restraints 203
_refine_ls_R_factor_all 0.0464
_refine_ls_R_factor_gt 0.0347
_refine_ls_shift/su_max 0.0017534
_refine_ls_shift/su_mean 0.0000383
_refine_ls_structure_factor_coef Fsqd
_refine_ls_weighting_details
;
 Method, part 1, Chebychev polynomial, (Watkin, 1994, Prince, 1982) 
 [weight] = 1.0/[A~0~*T~0~(x)+A~1~*T~1~(x) ... +A~n-1~]*T~n-1~(x)] 
 where A~i~ are the Chebychev coefficients listed below and x= Fcalc/Fmax 
 Method = Robust Weighting (Prince, 1982) 
 W = [weight] * [1-(deltaF/6*sigmaF)^2^]^2^ 
 A~i~ are: 
 34.7 54.5 32.2 13.3 3.11 
;
_refine_ls_weighting_scheme calc
_refine_ls_wR_factor_all 0.0802
_refine_ls_wR_factor_gt 0.0718
_refine_ls_wR_factor_ref 0.0802
_reflns_limit_h_max 31
_reflns_limit_h_min -37
_reflns_limit_k_max 19
_reflns_limit_k_min 0
_reflns_limit_l_max 31
_reflns_limit_l_min 0
_reflns_number_gt 8549
_reflns_number_total 10171
_reflns_threshold_expression I>2.0\s(I)
_oxford_diffrn_Wilson_B_factor 2.22
_oxford_diffrn_Wilson_scale 57.50
_oxford_refine_ls_r_factor_ref 0.0464
_oxford_refine_ls_scale 0.13945(3)
_oxford_reflns_number_all 10171
_oxford_reflns_threshold_expression_ref I>-3.0\s(I)
_oxford_structure_analysis_title '6705 (004drk16)'
_cod_data_source_file jo7b01128_si_002.cif
_cod_data_source_block 7c
_cod_depositor_comments
;
The following automatic conversions were performed:

'_chemical_melting_point' value 'not measured' was changed to '?' -
the value is undefined or not given.

'_atom_sites_solution_primary' value 'Other' changed to 'other'
according to
/home/data/users/saulius/crontab/automatic-downloads/rss-feeds/ACS/lib/dictionaries/cif_core.dic
dictionary named 'cif_core.dic' version 2.4.2 from 2011-04-26.

'_exptl_crystal_density_meas' value 'not measured' was changed to '?'
- the value is perceived as not measured.

Automatic conversion script
Id: cif_fix_values 4973 2017-02-22 13:04:09Z antanas 
;
_cod_original_sg_symbol_H-M 'C 2/c '
_cod_original_formula_sum 'C49 H41 Br2 N5 O2 S2 Zn1'
_cod_database_code 4032625

loop_
_symmetry_equiv_pos_as_xyz
x,y,z
-x,-y,-z
x+1/2,y+1/2,z
-x+1/2,-y+1/2,-z
x,-y,z+1/2
-x,y,-z+1/2
x+1/2,-y+1/2,z+1/2
-x+1/2,y+1/2,-z+1/2

loop_
_atom_site_label
_atom_site_type_symbol
_atom_site_fract_x
_atom_site_fract_y
_atom_site_fract_z
_atom_site_U_iso_or_equiv
_atom_site_occupancy
_atom_site_adp_type
_atom_site_refinement_flags_posn
_atom_site_refinement_flags_adp
_atom_site_refinement_flags_occupancy
_atom_site_disorder_assembly
_atom_site_disorder_group
Zn1 Zn 0.250635(10) 0.534167(16) 0.362732(12) 0.0191 1.0000 Uani . . . . .
N1 N 0.23293(8) 0.48341(12) 0.42847(9) 0.0208 1.0000 Uani . . . . .
N2 N 0.16623(8) 0.54544(12) 0.29373(9) 0.0220 1.0000 Uani . . . . .
N3 N 0.26117(7) 0.53740(12) 0.28456(9) 0.0212 1.0000 Uani . . . . .
N4 N 0.32849(7) 0.47996(12) 0.42063(9) 0.0207 1.0000 Uani . . . . .
N5 N 0.26429(9) 0.66795(13) 0.39281(10) 0.0280 1.0000 Uani . . . . .
C1 C 0.26841(9) 0.44067(14) 0.48671(10) 0.0207 1.0000 Uani . . . . .
C2 C 0.24049(9) 0.41721(15) 0.51876(11) 0.0241 1.0000 Uani . . . . .
C3 C 0.18847(10) 0.44772(15) 0.48039(11) 0.0256 1.0000 Uani . . . . .
C4 C 0.18369(9) 0.48895(15) 0.42362(11) 0.0228 1.0000 Uani . . . . .
C5 C 0.13620(10) 0.52579(17) 0.36902(12) 0.0288 1.0000 Uani . . . . .
C6 C 0.12685(10) 0.55034(17) 0.30796(12) 0.0283 1.0000 Uani . . . . .
C7 C 0.07550(11) 0.5793(2) 0.25045(14) 0.0422 1.0000 Uani . . . . .
C8 C 0.08383(11) 0.5893(2) 0.20121(13) 0.0379 1.0000 Uani . . . . .
C9 C 0.14070(9) 0.56832(15) 0.22859(11) 0.0245 1.0000 Uani . . . . .
C10 C 0.16587(9) 0.57089(15) 0.19304(11) 0.0237 1.0000 Uani . . . . .
C11 C 0.22137(9) 0.55343(13) 0.21898(11) 0.0212 1.0000 Uani . . . . .
C12 C 0.24594(10) 0.55097(14) 0.18100(11) 0.0247 1.0000 Uani . . . . .
C13 C 0.29996(10) 0.53422(15) 0.22343(12) 0.0258 1.0000 Uani . . . . .
C14 C 0.30964(9) 0.52552(14) 0.28826(11) 0.0217 1.0000 Uani . . . . .
C15 C 0.35989(9) 0.50493(16) 0.34704(12) 0.0242 1.0000 Uani . . . . .
C16 C 0.36942(9) 0.48398(14) 0.40860(11) 0.0216 1.0000 Uani . . . . .
C17 C 0.42115(9) 0.45569(16) 0.46691(12) 0.0263 1.0000 Uani . . . . .
C18 C 0.41054(9) 0.43198(16) 0.51243(11) 0.0256 1.0000 Uani . . . . .
C19 C 0.35238(9) 0.44620(14) 0.48310(11) 0.0210 1.0000 Uani . . . . .
C20 C 0.32423(9) 0.42439(14) 0.51340(11) 0.0217 1.0000 Uani . . . . .
C21 C 0.29158(12) 0.69252(19) 0.45612(15) 0.0422 1.0000 Uani . . . . .
C22 C 0.29662(16) 0.7803(2) 0.47471(19) 0.0607 1.0000 Uani . . . . .
C23 C 0.27274(17) 0.8435(2) 0.4266(2) 0.0697 1.0000 Uani . . . . .
C24 C 0.24471(19) 0.8185(2) 0.3616(2) 0.0704 1.0000 Uani . . . . .
C25 C 0.24135(14) 0.73050(18) 0.34667(16) 0.0463 1.0000 Uani . . . . .
C31 C 0.35695(9) 0.37797(15) 0.57871(11) 0.0233 1.0000 Uani . . . . .
C32 C 0.36042(11) 0.28625(17) 0.58066(13) 0.0323 1.0000 Uani . . . . .
C33 C 0.39256(12) 0.24273(19) 0.64047(14) 0.0388 1.0000 Uani . . . . .
C34 C 0.42232(12) 0.2898(2) 0.69919(13) 0.0393 1.0000 Uani . . . . .
C35 C 0.41848(11) 0.38053(19) 0.69856(12) 0.0333 1.0000 Uani . . . . .
C36 C 0.38531(9) 0.42455(16) 0.63842(11) 0.0251 1.0000 Uani . U . . .
C41 C 0.12947(9) 0.59211(16) 0.12050(11) 0.0255 1.0000 Uani . . . . .
C42 C 0.09537(11) 0.52739(18) 0.07592(13) 0.0337 1.0000 Uani . . . . .
C43 C 0.06252(11) 0.5448(2) 0.00824(13) 0.0348 1.0000 Uani . . . . .
C44 C 0.06357(11) 0.6266(2) -0.01530(12) 0.0353 1.0000 Uani . . . . .
C45 C 0.09611(11) 0.69217(18) 0.02831(12) 0.0327 1.0000 Uani . . . . .
C46 C 0.12891(10) 0.67551(16) 0.09598(11) 0.0258 1.0000 Uani . U . . .
Br1 Br 0.075066(12) 0.53814(3) 0.377273(16) 0.0546 1.0000 Uani . . . . .
Br2 Br 0.422175(10) 0.49679(2) 0.340660(13) 0.0362 1.0000 Uani . . . . .
S1 S 0.37677(2) 0.54008(4) 0.63673(3) 0.0301 1.0000 Uani . U . . .
S2 S 0.16905(3) 0.76132(4) 0.15180(3) 0.0302 1.0000 Uani . U . . .
O1 O 0.48025(8) 0.53127(15) 0.67189(12) 0.0471 1.0000 Uani . U . . .
O2 O 0.22061(8) 0.73512(13) 0.09092(9) 0.0377 1.0000 Uani . U . . .
C51 C 0.44276(11) 0.57910(19) 0.65903(13) 0.0351 1.0000 Uani . U . . .
C52 C 0.44480(14) 0.6787(2) 0.65950(19) 0.0517 1.0000 Uani D U . . .
C53 C 0.48693(15) 0.7141(2) 0.64663(16) 0.0534 1.0000 Uani D U . . .
C54 C 0.4565(2) 0.7002(4) 0.5711(3) 0.0443 0.533(6) Uani D U P 1 1
C55 C 0.4949(2) 0.7258(3) 0.5492(2) 0.0378 0.533(6) Uani D U P 1 1
C56 C 0.4704(2) 0.7057(4) 0.4763(3) 0.0364 0.533(6) Uani D U P 1 1
C57 C 0.4272(3) 0.7739(4) 0.4301(3) 0.0406 0.533(6) Uani D U P 1 1
C58 C 0.3952(3) 0.7436(4) 0.3593(3) 0.0477 0.533(6) Uani D U P 1 1
C59 C 0.3546(3) 0.8105(4) 0.3087(3) 0.0441 0.533(6) Uani D U P 1 1
C60 C 0.31379(11) 0.76612(18) 0.24347(13) 0.0389 1.0000 Uani D U . . .
C61 C 0.27008(11) 0.82529(16) 0.18789(13) 0.0362 1.0000 Uani D U . . .
C62 C 0.22252(10) 0.77121(16) 0.13601(12) 0.0290 1.0000 Uani . U . . .
C64 C 0.4886(3) 0.6897(5) 0.5856(3) 0.0483 0.467(6) Uani D U P 1 2
C65 C 0.4400(3) 0.7277(6) 0.5230(3) 0.0573 0.467(6) Uani D U P 1 2
C66 C 0.4464(3) 0.7188(6) 0.4647(3) 0.0478 0.467(6) Uani D U P 1 2
C67 C 0.3979(3) 0.7565(5) 0.4020(3) 0.0435 0.467(6) Uani D U P 1 2
C68 C 0.4109(3) 0.7776(5) 0.3498(3) 0.0423 0.467(6) Uani D U P 1 2
C69 C 0.3648(3) 0.8250(4) 0.2878(3) 0.0411 0.467(6) Uani D U P 1 2
H21 H 0.2557 0.3855 0.5578 0.0284 1.0000 Uiso R . . . .
H31 H 0.1609 0.4423 0.4886 0.0309 1.0000 Uiso R . . . .
H71 H 0.0424 0.5878 0.2478 0.0509 1.0000 Uiso R . . . .
H81 H 0.0583 0.6065 0.1577 0.0450 1.0000 Uiso R . . . .
H121 H 0.2271 0.5602 0.1350 0.0297 1.0000 Uiso R . . . .
H131 H 0.3263 0.5296 0.2135 0.0310 1.0000 Uiso R . . . .
H171 H 0.4550 0.4536 0.4716 0.0317 1.0000 Uiso R . . . .
H181 H 0.4357 0.4112 0.5549 0.0309 1.0000 Uiso R . . . .
H211 H 0.3071 0.6489 0.4884 0.0512 1.0000 Uiso R . . . .
H221 H 0.3161 0.7952 0.5198 0.0728 1.0000 Uiso R . . . .
H231 H 0.2757 0.9028 0.4378 0.0840 1.0000 Uiso R . . . .
H241 H 0.2278 0.8601 0.3279 0.0853 1.0000 Uiso R . . . .
H251 H 0.2221 0.7131 0.3022 0.0558 1.0000 Uiso R . . . .
H321 H 0.3408 0.2544 0.5412 0.0388 1.0000 Uiso R . . . .
H331 H 0.3942 0.1813 0.6409 0.0470 1.0000 Uiso R . . . .
H341 H 0.4445 0.2608 0.7391 0.0465 1.0000 Uiso R . . . .
H351 H 0.4381 0.4132 0.7381 0.0395 1.0000 Uiso R . . . .
H421 H 0.0946 0.4714 0.0917 0.0402 1.0000 Uiso R . . . .
H431 H 0.0400 0.5011 -0.0210 0.0416 1.0000 Uiso R . . . .
H441 H 0.0423 0.6374 -0.0607 0.0417 1.0000 Uiso R . . . .
H451 H 0.0961 0.7488 0.0125 0.0389 1.0000 Uiso R . . . .
H521 H 0.4539 0.6992 0.7019 0.0623 1.0000 Uiso R . . . .
H522 H 0.4090 0.7010 0.6260 0.0626 1.0000 Uiso R . . . .
H532 H 0.4944 0.7759 0.6589 0.0638 0.533(6) Uiso R . P 1 1
H531 H 0.5213 0.6810 0.6715 0.0634 0.533(6) Uiso R . P 1 1
H533 H 0.5225 0.6941 0.6842 0.0636 0.467(6) Uiso R . P 1 2
H534 H 0.4850 0.7780 0.6476 0.0640 0.467(6) Uiso R . P 1 2
H541 H 0.4237 0.7366 0.5488 0.0532 0.533(6) Uiso R . P 1 1
H542 H 0.4464 0.6381 0.5595 0.0531 0.533(6) Uiso R . P 1 1
H552 H 0.5017 0.7888 0.5559 0.0448 0.533(6) Uiso R . P 1 1
H551 H 0.5296 0.6938 0.5760 0.0450 0.533(6) Uiso R . P 1 1
H561 H 0.4994 0.7041 0.4681 0.0439 0.533(6) Uiso R . P 1 1
H562 H 0.4527 0.6497 0.4663 0.0438 0.533(6) Uiso R . P 1 1
H572 H 0.4462 0.8286 0.4333 0.0491 0.533(6) Uiso R . P 1 1
H571 H 0.4020 0.7848 0.4433 0.0490 0.533(6) Uiso R . P 1 1
H581 H 0.4212 0.7273 0.3477 0.0570 0.533(6) Uiso R . P 1 1
H582 H 0.3744 0.6918 0.3568 0.0572 0.533(6) Uiso R . P 1 1
H592 H 0.3750 0.8544 0.3015 0.0529 0.533(6) Uiso R . P 1 1
H591 H 0.3345 0.8386 0.3254 0.0530 0.533(6) Uiso R . P 1 1
H602 H 0.3337 0.7357 0.2273 0.0468 0.533(6) Uiso R . P 1 1
H601 H 0.2944 0.7231 0.2534 0.0469 0.533(6) Uiso R . P 1 1
H603 H 0.3001 0.7424 0.2691 0.0468 0.467(6) Uiso R . P 1 2
H604 H 0.3235 0.7184 0.2247 0.0467 0.467(6) Uiso R . P 1 2
H612 H 0.2862 0.8566 0.1681 0.0432 1.0000 Uiso R . . . .
H611 H 0.2571 0.8666 0.2061 0.0429 1.0000 Uiso R . . . .
H641 H 0.5227 0.7108 0.5914 0.0583 0.467(6) Uiso R . P 1 2
H642 H 0.4863 0.6259 0.5799 0.0579 0.467(6) Uiso R . P 1 2
H652 H 0.4363 0.7897 0.5314 0.0693 0.467(6) Uiso R . P 1 2
H651 H 0.4072 0.6950 0.5128 0.0691 0.467(6) Uiso R . P 1 2
H661 H 0.4792 0.7506 0.4751 0.0573 0.467(6) Uiso R . P 1 2
H662 H 0.4509 0.6579 0.4581 0.0567 0.467(6) Uiso R . P 1 2
H672 H 0.3872 0.8110 0.4130 0.0519 0.467(6) Uiso R . P 1 2
H671 H 0.3676 0.7150 0.3839 0.0517 0.467(6) Uiso R . P 1 2
H682 H 0.4431 0.8148 0.3705 0.0508 0.467(6) Uiso R . P 1 2
H681 H 0.4187 0.7222 0.3364 0.0510 0.467(6) Uiso R . P 1 2
H691 H 0.3536 0.8758 0.3021 0.0489 0.467(6) Uiso R . P 1 2
H692 H 0.3795 0.8445 0.2625 0.0491 0.467(6) Uiso R . P 1 2

loop_
_atom_site_aniso_label
_atom_site_aniso_U_11
_atom_site_aniso_U_22
_atom_site_aniso_U_33
_atom_site_aniso_U_23
_atom_site_aniso_U_13
_atom_site_aniso_U_12
Zn1 0.02031(12) 0.01786(11) 0.02098(12) 0.00166(9) 0.01260(10) 0.00107(9)
N1 0.0217(9) 0.0206(9) 0.0206(9) 0.0014(7) 0.0121(7) 0.0014(7)
N2 0.0212(9) 0.0224(9) 0.0239(9) 0.0047(7) 0.0134(8) 0.0036(7)
N3 0.0221(9) 0.0203(9) 0.0217(9) 0.0027(7) 0.0123(8) 0.0011(7)
N4 0.0205(9) 0.0200(9) 0.0244(9) 0.0021(7) 0.0141(8) 0.0012(7)
N5 0.0312(10) 0.0221(10) 0.0338(11) -0.0027(8) 0.0198(9) -0.0014(8)
C1 0.0268(11) 0.0180(10) 0.0198(10) 0.0006(8) 0.0145(9) 0.0007(8)
C2 0.0278(11) 0.0244(11) 0.0226(11) 0.0016(9) 0.0156(9) -0.0010(9)
C3 0.0277(11) 0.0290(12) 0.0252(11) 0.0004(9) 0.0179(10) -0.0009(9)
C4 0.0232(10) 0.0249(11) 0.0240(10) 0.0006(8) 0.0154(9) 0.0018(8)
C5 0.0237(11) 0.0369(13) 0.0322(12) 0.0062(10) 0.0195(10) 0.0062(9)
C6 0.0230(11) 0.0349(13) 0.0303(12) 0.0084(10) 0.0168(10) 0.0068(9)
C7 0.0275(13) 0.0643(19) 0.0388(15) 0.0206(14) 0.0208(12) 0.0176(13)
C8 0.0248(12) 0.0565(18) 0.0290(13) 0.0169(12) 0.0128(11) 0.0141(12)
C9 0.0237(11) 0.0245(11) 0.0238(11) 0.0041(9) 0.0122(9) 0.0036(9)
C10 0.0275(11) 0.0203(10) 0.0234(11) 0.0027(8) 0.0140(9) 0.0006(9)
C11 0.0276(11) 0.0153(10) 0.0220(10) 0.0023(8) 0.0145(9) 0.0002(8)
C12 0.0317(12) 0.0203(11) 0.0237(11) 0.0028(8) 0.0163(10) 0.0018(9)
C13 0.0325(12) 0.0230(11) 0.0300(12) 0.0025(9) 0.0223(10) 0.0007(9)
C14 0.0249(10) 0.0176(10) 0.0273(11) 0.0031(8) 0.0175(9) 0.0016(8)
C15 0.0230(10) 0.0240(11) 0.0316(12) 0.0016(9) 0.0190(10) 0.0002(9)
C16 0.0200(10) 0.0195(11) 0.0269(11) 0.0009(8) 0.0140(9) -0.0001(8)
C17 0.0191(10) 0.0286(12) 0.0287(11) 0.0030(9) 0.0116(9) 0.0009(9)
C18 0.0219(11) 0.0271(11) 0.0236(11) 0.0021(9) 0.0100(9) 0.0016(9)
C19 0.0222(10) 0.0179(10) 0.0219(10) 0.0004(8) 0.0115(9) -0.0003(8)
C20 0.0243(11) 0.0197(10) 0.0218(10) -0.0004(8) 0.0131(9) -0.0008(8)
C21 0.0426(15) 0.0336(14) 0.0400(15) -0.0102(12) 0.0163(13) -0.0034(12)
C22 0.062(2) 0.048(2) 0.058(2) -0.0278(17) 0.0242(18) -0.0109(16)
C23 0.077(3) 0.0264(16) 0.097(3) -0.0235(18) 0.043(2) -0.0050(16)
C24 0.092(3) 0.0236(15) 0.082(3) 0.0031(16) 0.040(2) 0.0047(17)
C25 0.064(2) 0.0233(13) 0.0466(17) 0.0044(11) 0.0277(16) 0.0030(13)
C31 0.0210(10) 0.0280(11) 0.0229(11) 0.0029(9) 0.0134(9) 0.0012(8)
C32 0.0386(14) 0.0273(12) 0.0274(12) 0.0024(10) 0.0160(11) 0.0010(10)
C33 0.0468(16) 0.0320(14) 0.0346(14) 0.0108(11) 0.0205(13) 0.0063(12)
C34 0.0372(14) 0.0493(17) 0.0275(13) 0.0139(12) 0.0154(12) 0.0114(12)
C35 0.0303(12) 0.0464(15) 0.0212(11) 0.0011(10) 0.0130(10) 0.0052(11)
C36 0.0232(11) 0.0301(12) 0.0241(11) -0.0016(9) 0.0143(9) 0.0015(9)
C41 0.0235(11) 0.0303(12) 0.0230(11) 0.0019(9) 0.0130(9) 0.0036(9)
C42 0.0332(13) 0.0352(13) 0.0310(13) 0.0008(10) 0.0166(11) -0.0037(11)
C43 0.0281(12) 0.0486(16) 0.0264(12) -0.0070(11) 0.0143(10) -0.0045(11)
C44 0.0278(12) 0.0534(17) 0.0213(11) 0.0042(11) 0.0113(10) 0.0083(11)
C45 0.0343(13) 0.0352(13) 0.0282(12) 0.0106(10) 0.0171(11) 0.0131(11)
C46 0.0264(11) 0.0264(11) 0.0244(11) 0.0036(9) 0.0140(10) 0.0061(9)
Br1 0.03616(15) 0.0927(3) 0.05140(18) 0.03558(17) 0.03464(14) 0.03134(16)
Br2 0.02640(12) 0.05305(16) 0.03772(13) 0.01186(12) 0.02318(11) 0.00602(11)
S1 0.0251(3) 0.0305(3) 0.0325(3) -0.0074(2) 0.0144(2) -0.0001(2)
S2 0.0422(3) 0.0223(3) 0.0290(3) 0.0013(2) 0.0214(3) 0.0040(2)
O1 0.0329(10) 0.0522(12) 0.0609(13) 0.0121(10) 0.0289(10) 0.0051(9)
O2 0.0405(10) 0.0407(11) 0.0337(10) -0.0036(8) 0.0216(9) 0.0022(8)
C51 0.0279(11) 0.0418(13) 0.0331(13) -0.0012(11) 0.0154(11) -0.0025(9)
C52 0.0442(17) 0.0420(14) 0.065(2) -0.0103(15) 0.0282(16) -0.0123(13)
C53 0.066(2) 0.0466(17) 0.0509(16) -0.0112(14) 0.0341(16) -0.0213(15)
C54 0.027(3) 0.054(4) 0.046(2) 0.004(3) 0.015(2) 0.001(3)
C55 0.038(3) 0.028(2) 0.043(2) 0.007(2) 0.020(2) -0.002(2)
C56 0.028(3) 0.032(3) 0.043(2) 0.006(2) 0.016(2) 0.004(2)
C57 0.034(3) 0.037(3) 0.039(2) 0.005(2) 0.013(2) 0.006(2)
C58 0.044(3) 0.030(3) 0.043(3) -0.003(2) 0.007(2) 0.002(2)
C59 0.047(3) 0.036(3) 0.033(2) -0.0035(19) 0.012(2) 0.008(2)
C60 0.0380(14) 0.0280(13) 0.0361(13) -0.0022(10) 0.0113(10) 0.0032(10)
C61 0.0417(13) 0.0212(12) 0.0380(13) 0.0013(9) 0.0171(10) 0.0015(9)
C62 0.0344(11) 0.0217(11) 0.0276(11) 0.0056(8) 0.0151(10) 0.0060(9)
C64 0.053(4) 0.045(4) 0.043(3) 0.004(3) 0.024(3) -0.003(3)
C65 0.058(4) 0.064(5) 0.049(3) 0.011(3) 0.028(3) 0.012(3)
C66 0.030(4) 0.065(5) 0.038(3) -0.002(3) 0.012(3) -0.011(4)
C67 0.037(4) 0.049(4) 0.032(3) -0.011(3) 0.011(3) -0.011(3)
C68 0.035(3) 0.039(4) 0.043(3) -0.001(2) 0.014(2) -0.016(3)
C69 0.043(3) 0.038(3) 0.037(3) -0.005(2) 0.019(2) -0.007(2)

loop_
_atom_type_symbol
_atom_type_scat_dispersion_real
_atom_type_scat_dispersion_imag
_atom_type_scat_Cromer_Mann_a1
_atom_type_scat_Cromer_Mann_b1
_atom_type_scat_Cromer_Mann_a2
_atom_type_scat_Cromer_Mann_b2
_atom_type_scat_Cromer_Mann_a3
_atom_type_scat_Cromer_Mann_b3
_atom_type_scat_Cromer_Mann_a4
_atom_type_scat_Cromer_Mann_b4
_atom_type_scat_Cromer_Mann_c
_atom_type_scat_source
C 0.0033 0.0016 2.3100 20.8439 1.0200 10.2075 1.5886 0.5687 0.8650 51.6512 0.2156 'International Tables Vol C 4.2.6.8 and 6.1.1.4'
H 0.0000 0.0000 0.4930 10.5109 0.3229 26.1257 0.1402 3.1424 0.0408 57.7998 0.0030 'International Tables Vol C 4.2.6.8 and 6.1.1.4'
N 0.0061 0.0033 12.2126 0.0057 3.1322 9.8933 2.0125 28.9975 1.1663 0.5826 -11.5290 'International Tables Vol C 4.2.6.8 and 6.1.1.4'
Br -0.2901 2.4595 17.1789 2.1723 5.2358 16.5796 5.6377 0.2609 3.9851 41.4328 2.9557 'International Tables Vol C 4.2.6.8 and 6.1.1.4'
S 0.1246 0.1234 6.9053 1.4679 5.2034 22.2151 1.4379 0.2536 1.5863 56.1720 0.8669 'International Tables Vol C 4.2.6.8 and 6.1.1.4'
O 0.0106 0.0060 3.0485 13.2771 2.2868 5.7011 1.5463 0.3239 0.8670 32.9089 0.2508 'International Tables Vol C 4.2.6.8 and 6.1.1.4'
Zn 0.2839 1.4301 14.0743 3.2655 7.0318 0.2333 5.1652 10.3163 2.4100 58.7097 1.3041 'International Tables Vol C 4.2.6.8 and 6.1.1.4'

loop_
_geom_angle_atom_site_label_1
_geom_angle_atom_site_label_2
_geom_angle_atom_site_label_3
_geom_angle
_geom_angle_publ_flag
N1 Zn1 N2 87.97(7) yes
N1 Zn1 N3 158.74(7) yes
N2 Zn1 N3 88.17(7) yes
N1 Zn1 N4 88.51(7) yes
N2 Zn1 N4 160.79(7) yes
N3 Zn1 N4 88.31(7) yes
N1 Zn1 N5 99.88(8) yes
N2 Zn1 N5 96.39(8) yes
N3 Zn1 N5 101.32(8) yes
N4 Zn1 N5 102.82(8) yes
Zn1 N1 C1 127.09(15) yes
Zn1 N1 C4 126.91(15) yes
C1 N1 C4 105.96(18) yes
Zn1 N2 C6 125.69(15) yes
Zn1 N2 C9 126.66(15) yes
C6 N2 C9 106.26(19) yes
Zn1 N3 C11 127.07(14) yes
Zn1 N3 C14 126.80(15) yes
C11 N3 C14 106.13(18) yes
Zn1 N4 C16 126.26(15) yes
Zn1 N4 C19 126.66(14) yes
C16 N4 C19 106.29(18) yes
Zn1 N5 C21 122.89(18) yes
Zn1 N5 C25 118.93(18) yes
C21 N5 C25 118.0(2) yes
N1 C1 C2 110.11(19) yes
N1 C1 C20 125.69(19) yes
C2 C1 C20 124.2(2) yes
C1 C2 C3 107.1(2) yes
C1 C2 H21 125.6 no
C3 C2 H21 127.2 no
C2 C3 C4 106.7(2) yes
C2 C3 H31 126.4 no
C4 C3 H31 126.9 no
C3 C4 N1 110.10(19) yes
C3 C4 C5 126.8(2) yes
N1 C4 C5 123.0(2) yes
C4 C5 C6 128.4(2) yes
C4 C5 Br1 115.61(17) yes
C6 C5 Br1 115.89(17) yes
C5 C6 N2 123.4(2) yes
C5 C6 C7 126.7(2) yes
N2 C6 C7 109.8(2) yes
C6 C7 C8 107.1(2) yes
C6 C7 H71 126.0 no
C8 C7 H71 127.0 no
C7 C8 C9 106.8(2) yes
C7 C8 H81 127.7 no
C9 C8 H81 125.5 no
C8 C9 N2 110.0(2) yes
C8 C9 C10 124.5(2) yes
N2 C9 C10 125.4(2) yes
C9 C10 C11 125.6(2) yes
C9 C10 C41 117.0(2) yes
C11 C10 C41 117.4(2) yes
C10 C11 N3 125.5(2) yes
C10 C11 C12 125.0(2) yes
N3 C11 C12 109.53(19) yes
C11 C12 C13 107.4(2) yes
C11 C12 H121 125.5 no
C13 C12 H121 127.2 no
C12 C13 C14 107.1(2) yes
C12 C13 H131 127.0 no
C14 C13 H131 125.9 no
C13 C14 N3 109.92(19) yes
C13 C14 C15 126.5(2) yes
N3 C14 C15 123.6(2) yes
C14 C15 C16 128.1(2) yes
C14 C15 Br2 115.93(16) yes
C16 C15 Br2 115.79(16) yes
C15 C16 N4 123.5(2) yes
C15 C16 C17 126.6(2) yes
N4 C16 C17 109.58(19) yes
C16 C17 C18 107.1(2) yes
C16 C17 H171 126.2 no
C18 C17 H171 126.7 no
C17 C18 C19 107.0(2) yes
C17 C18 H181 126.9 no
C19 C18 H181 126.0 no
C18 C19 N4 109.98(19) yes
C18 C19 C20 124.6(2) yes
N4 C19 C20 125.3(2) yes
C19 C20 C1 125.3(2) yes
C19 C20 C31 116.63(19) yes
C1 C20 C31 118.05(19) yes
N5 C21 C22 122.1(3) yes
N5 C21 H211 118.2 no
C22 C21 H211 119.7 no
C21 C22 C23 119.0(3) yes
C21 C22 H221 119.8 no
C23 C22 H221 121.2 no
C22 C23 C24 119.1(3) yes
C22 C23 H231 120.7 no
C24 C23 H231 120.3 no
C23 C24 C25 118.9(4) yes
C23 C24 H241 120.9 no
C25 C24 H241 120.2 no
C24 C25 N5 122.9(3) yes
C24 C25 H251 119.2 no
N5 C25 H251 117.9 no
C20 C31 C32 119.9(2) yes
C20 C31 C36 121.5(2) yes
C32 C31 C36 118.7(2) yes
C31 C32 C33 120.5(2) yes
C31 C32 H321 119.4 no
C33 C32 H321 120.1 no
C32 C33 C34 120.3(3) yes
C32 C33 H331 119.4 no
C34 C33 H331 120.3 no
C33 C34 C35 120.1(2) yes
C33 C34 H341 120.4 no
C35 C34 H341 119.5 no
C34 C35 C36 119.6(2) yes
C34 C35 H351 121.0 no
C36 C35 H351 119.4 no
C31 C36 C35 120.6(2) yes
C31 C36 S1 118.88(18) yes
C35 C36 S1 120.45(19) yes
C10 C41 C42 119.7(2) yes
C10 C41 C46 121.8(2) yes
C42 C41 C46 118.4(2) yes
C41 C42 C43 120.7(2) yes
C41 C42 H421 119.4 no
C43 C42 H421 119.8 no
C42 C43 C44 120.1(2) yes
C42 C43 H431 120.0 no
C44 C43 H431 119.9 no
C43 C44 C45 119.9(2) yes
C43 C44 H441 119.7 no
C45 C44 H441 120.3 no
C44 C45 C46 120.4(2) yes
C44 C45 H451 120.2 no
C46 C45 H451 119.4 no
C41 C46 C45 120.4(2) yes
C41 C46 S2 119.66(17) yes
C45 C46 S2 119.92(19) yes
C36 S1 C51 102.06(12) yes
C46 S2 C62 100.47(11) yes
S1 C51 O1 123.3(2) yes
S1 C51 C52 111.4(2) yes
O1 C51 C52 125.3(3) yes
C51 C52 C53 112.6(3) yes
C51 C52 H521 108.6 no
C53 C52 H521 109.1 no
C51 C52 H522 109.1 no
C53 C52 H522 108.8 no
H521 C52 H522 108.6 no
C52 C53 C54 101.2(3) yes
C52 C53 H532 110.5 no
C54 C53 H532 112.3 no
C52 C53 H531 111.0 no
C54 C53 H531 112.5 no
H532 C53 H531 109.2 no
C52 C53 C64 124.3(4) yes
C52 C53 H533 105.0 no
C64 C53 H533 103.9 no
C52 C53 H534 106.5 no
C64 C53 H534 107.1 no
H533 C53 H534 109.6 no
C53 C54 C55 108.9(4) yes
C53 C54 H541 109.0 no
C55 C54 H541 110.2 no
C53 C54 H542 110.9 no
C55 C54 H542 107.8 no
H541 C54 H542 110.1 no
C54 C55 C56 112.7(4) yes
C54 C55 H552 108.3 no
C56 C55 H552 108.2 no
C54 C55 H551 109.2 no
C56 C55 H551 108.6 no
H552 C55 H551 109.9 no
C55 C56 C57 112.3(5) yes
C55 C56 H561 109.8 no
C57 C56 H561 108.9 no
C55 C56 H562 108.3 no
C57 C56 H562 107.9 no
H561 C56 H562 109.7 no
C56 C57 C58 111.5(5) yes
C56 C57 H572 108.5 no
C58 C57 H572 108.7 no
C56 C57 H571 110.0 no
C58 C57 H571 109.0 no
H572 C57 H571 109.1 no
C57 C58 C59 115.4(5) yes
C57 C58 H581 108.4 no
C59 C58 H581 108.5 no
C57 C58 H582 107.0 no
C59 C58 H582 108.1 no
H581 C58 H582 109.3 no
C58 C59 C60 110.8(4) yes
C58 C59 H592 108.9 no
C60 C59 H592 108.9 no
C58 C59 H591 109.5 no
C60 C59 H591 109.0 no
H592 C59 H591 109.8 no
C59 C60 C61 116.6(3) yes
C59 C60 H602 109.5 no
C61 C60 H602 108.3 no
C59 C60 H601 105.6 no
C61 C60 H601 107.3 no
H602 C60 H601 109.3 no
C61 C60 C69 106.4(3) yes
C61 C60 H603 110.2 no
C69 C60 H603 110.1 no
C61 C60 H604 109.9 no
C69 C60 H604 109.9 no
H603 C60 H604 110.3 no
C60 C61 C62 110.4(2) yes
C60 C61 H612 109.4 no
C62 C61 H612 109.3 no
C60 C61 H611 109.1 no
C62 C61 H611 109.3 no
H612 C61 H611 109.3 no
C61 C62 S2 111.89(19) yes
C61 C62 O2 125.0(2) yes
S2 C62 O2 123.1(2) yes
C53 C64 C65 111.3(6) yes
C53 C64 H641 110.3 no
C65 C64 H641 109.5 no
C53 C64 H642 109.7 no
C65 C64 H642 106.6 no
H641 C64 H642 109.3 no
C64 C65 C66 111.8(6) yes
C64 C65 H652 107.9 no
C66 C65 H652 111.0 no
C64 C65 H651 107.6 no
C66 C65 H651 108.7 no
H652 C65 H651 109.7 no
C65 C66 C67 112.0(6) yes
C65 C66 H661 108.7 no
C67 C66 H661 108.1 no
C65 C66 H662 109.6 no
C67 C66 H662 109.6 no
H661 C66 H662 108.7 no
C66 C67 C68 113.0(6) yes
C66 C67 H672 108.1 no
C68 C67 H672 107.9 no
C66 C67 H671 108.8 no
C68 C67 H671 109.8 no
H672 C67 H671 109.2 no
C67 C68 C69 115.1(6) yes
C67 C68 H682 107.8 no
C69 C68 H682 107.8 no
C67 C68 H681 107.6 no
C69 C68 H681 108.5 no
H682 C68 H681 110.0 no
C68 C69 C60 113.2(5) yes
C68 C69 H691 108.0 no
C60 C69 H691 109.1 no
C68 C69 H692 108.1 no
C60 C69 H692 109.0 no
H691 C69 H692 109.4 no

loop_
_geom_bond_atom_site_label_1
_geom_bond_atom_site_label_2
_geom_bond_distance
_geom_bond_publ_flag
Zn1 N1 2.0735(18) yes
Zn1 N2 2.0780(19) yes
Zn1 N3 2.0787(18) yes
Zn1 N4 2.0654(18) yes
Zn1 N5 2.122(2) yes
N1 C1 1.367(3) yes
N1 C4 1.373(3) yes
N2 C6 1.368(3) yes
N2 C9 1.367(3) yes
N3 C11 1.375(3) yes
N3 C14 1.374(3) yes
N4 C16 1.374(3) yes
N4 C19 1.369(3) yes
N5 C21 1.333(3) yes
N5 C25 1.332(4) yes
C1 C2 1.444(3) yes
C1 C20 1.398(3) yes
C2 C3 1.347(3) yes
C2 H21 0.928 no
C3 C4 1.446(3) yes
C3 H31 0.931 no
C4 C5 1.398(3) yes
C5 C6 1.399(3) yes
C5 Br1 1.905(2) yes
C6 C7 1.438(3) yes
C7 C8 1.350(4) yes
C7 H71 0.937 no
C8 C9 1.437(3) yes
C8 H81 0.931 no
C9 C10 1.405(3) yes
C10 C11 1.397(3) yes
C10 C41 1.503(3) yes
C11 C12 1.443(3) yes
C12 C13 1.344(3) yes
C12 H121 0.942 no
C13 C14 1.440(3) yes
C13 H131 0.923 no
C14 C15 1.401(3) yes
C15 C16 1.395(3) yes
C15 Br2 1.905(2) yes
C16 C17 1.448(3) yes
C17 C18 1.347(3) yes
C17 H171 0.928 no
C18 C19 1.444(3) yes
C18 H181 0.928 no
C19 C20 1.408(3) yes
C20 C31 1.498(3) yes
C21 C22 1.389(4) yes
C21 H211 0.930 no
C22 C23 1.368(6) yes
C22 H221 0.939 no
C23 C24 1.366(6) yes
C23 H231 0.931 no
C24 C25 1.376(4) yes
C24 H241 0.930 no
C25 H251 0.937 no
C31 C32 1.397(3) yes
C31 C36 1.399(3) yes
C32 C33 1.384(4) yes
C32 H321 0.933 no
C33 C34 1.387(4) yes
C33 H331 0.934 no
C34 C35 1.383(4) yes
C34 H341 0.925 no
C35 C36 1.396(3) yes
C35 H351 0.941 no
C36 S1 1.771(3) yes
C41 C42 1.391(3) yes
C41 C46 1.396(3) yes
C42 C43 1.393(4) yes
C42 H421 0.939 no
C43 C44 1.375(4) yes
C43 H431 0.927 no
C44 C45 1.379(4) yes
C44 H441 0.932 no
C45 C46 1.391(3) yes
C45 H451 0.942 no
C46 S2 1.775(2) yes
S1 C51 1.783(3) yes
S2 C62 1.801(3) yes
O1 C51 1.200(3) yes
O2 C62 1.196(3) yes
C51 C52 1.515(4) yes
C52 C53 1.520(4) yes
C52 H521 0.960 no
C52 H522 0.962 no
C53 C54 1.546(6) yes
C53 H532 0.972 no
C53 H531 0.975 no
C53 C64 1.551(6) yes
C53 H533 0.976 no
C53 H534 0.973 no
C54 C55 1.528(6) yes
C54 H541 0.969 no
C54 H542 0.981 no
C55 C56 1.527(6) yes
C55 H552 0.973 no
C55 H551 0.976 no
C56 C57 1.534(6) yes
C56 H561 0.966 no
C56 H562 0.954 no
C57 C58 1.502(7) yes
C57 H572 0.977 no
C57 H571 0.963 no
C58 C59 1.527(6) yes
C58 H581 0.972 no
C58 H582 0.974 no
C59 C60 1.514(5) yes
C59 H592 0.971 no
C59 H591 0.973 no
C60 C61 1.532(3) yes
C60 H602 0.975 no
C60 H601 0.976 no
C60 C61 1.532(3) yes
C60 C69 1.548(6) yes
C60 H603 0.974 no
C60 H604 0.977 no
C61 C62 1.500(4) yes
C61 H612 0.962 no
C61 H611 0.957 no
C64 C65 1.505(7) yes
C64 H641 0.975 no
C64 H642 0.976 no
C65 C66 1.528(7) yes
C65 H652 0.982 no
C65 H651 0.977 no
C66 C67 1.503(7) yes
C66 H661 0.969 no
C66 H662 0.960 no
C67 C68 1.539(7) yes
C67 H672 0.973 no
C67 H671 0.970 no
C68 C69 1.532(7) yes
C68 H682 0.964 no
C68 H681 0.974 no
C69 H691 0.971 no
C69 H692 0.969 no

loop_
_geom_hbond_atom_site_label_D
_geom_hbond_atom_site_label_H
_geom_hbond_atom_site_label_A
_geom_hbond_site_symmetry_A
_geom_hbond_angle_DHA
_geom_hbond_distance_DH
_geom_hbond_distance_HA
_geom_hbond_distance_DA
_geom_hbond_publ_flag
C2 H21 O2 5_565 132 0.93 2.44 3.140(6) yes
C65 H541 C52 . 135 0.98 2.55 3.316(6) yes
C67 H571 C65 . 120 1.03 1.83 2.513(6) yes
